data_9000190
loop_
_publ_author_name
'Fanfani, L.'
'Nunzi, A.'
'Zanazzi, P. F.'

_publ_section_title
;
 The crystal structure of roemerite
;
_journal_name_full 'American Mineralogist'
_journal_page_first 78
_journal_page_last 89
_journal_volume 55
_journal_year 1970
_chemical_formula_sum 'Fe3 H28 O30 S4'
_chemical_name_mineral Romerite
_space_group_IT_number 2
_symmetry_space_group_name_Hall '-P 1'
_symmetry_space_group_name_H-M 'P -1'
_cell_angle_alpha 90.53
_cell_angle_beta 101.08
_cell_angle_gamma 85.73
_cell_formula_units_Z 1
_cell_length_a 6.463
_cell_length_b 15.309
_cell_length_c 6.341
_cell_volume 613.980
_database_code_amcsd 0000195
_exptl_crystal_density_diffrn 2.174
_cod_original_formula_sum 'Fe3 S4 O30 H28'
_cod_database_code 9000190

loop_
_space_group_symop_operation_xyz
x,y,z
-x,-y,-z

loop_
_atom_site_aniso_label
_atom_site_aniso_U_11
_atom_site_aniso_U_22
_atom_site_aniso_U_33
_atom_site_aniso_U_12
_atom_site_aniso_U_13
_atom_site_aniso_U_23
Fe1 0.02329 0.02692 0.02201 0.00191 0.00389 -0.00212
Fe2 0.01153 0.01877 0.01450 -0.00142 0.00217 -0.00154
S1 0.01623 0.02302 0.01840 0.00010 0.00311 -0.00236
S2 0.01236 0.02066 0.01754 -0.00064 0.00233 -0.00164
O1 0.02937 0.03046 0.03562 0.00098 0.01334 -0.00765
O2 0.03541 0.05112 0.02864 0.00611 0.00632 0.01468
O3 0.01818 0.03731 0.03303 -0.00152 -0.00052 0.00900
O4 0.03000 0.03578 0.06185 -0.00602 0.01182 -0.02026
O5 0.02227 0.04168 0.03719 -0.00269 -0.00281 -0.00876
O6 0.03101 0.03070 0.03521 0.00029 0.01478 -0.00496
O7 0.02919 0.03211 0.04298 0.00083 0.01472 0.00991
O8 0.01970 0.03884 0.02432 0.00411 0.00353 0.00452
OW1 0.05292 0.04156 0.07460 -0.01272 0.03731 -0.02329
OW2 0.03107 0.05986 0.04061 -0.00186 0.00253 -0.01930
OW3 0.08174 0.05183 0.02801 0.03664 0.01888 0.00861
OW4 0.02171 0.03955 0.02136 -0.00024 0.00439 0.00265
OW5 0.01934 0.03755 0.01999 -0.00597 0.00018 -0.00096
OW6 0.02722 0.02716 0.04063 -0.00298 0.01300 0.01189
OW7 0.02929 0.02928 0.03272 0.00269 0.01695 0.00756

loop_
_atom_site_label
_atom_site_fract_x
_atom_site_fract_y
_atom_site_fract_z
_atom_site_type_symbol
_atom_site_attached_hydrogens
Fe1 0.00000 0.00000 0.00000 Fe 0
Fe2 0.33850 0.32040 0.59415 Fe 0
S1 0.59285 0.16794 0.36415 S 0
S2 0.75980 0.38682 0.90730 S 0
O1 0.43090 0.20817 0.48397 O 0
O2 0.58301 0.21947 0.16464 O 0
O3 0.80677 0.16991 0.49380 O 0
O4 0.53956 0.07819 0.32383 O 0
O5 0.62142 0.33029 0.75584 O 0
O6 0.64356 0.42242 0.06814 O 0
O7 0.82510 0.45660 0.78307 O 0
O8 0.94487 0.33021 0.00778 O 0
OW1 0.25089 0.04938 -0.12957 O 0
OW2 0.11209 0.04923 0.31091 O 0
OW3 0.17529 -0.11732 0.09135 O 0
OW4 0.25760 0.25577 0.84407 O 0
OW5 0.03495 0.30719 0.44316 O 0
OW6 0.21791 0.43565 0.69570 O 0
OW7 0.37811 0.38822 0.33431 O 0
H1 0.33700 0.01800 -0.17500 H 0
H2 0.27600 0.11700 -0.13400 H 0
H3 0.23300 0.06300 0.35000 H 0
H4 0.06500 0.09500 0.35800 H 0
H5 0.17000 -0.14100 0.20500 H 0
H6 0.22500 -0.14700 0.01400 H 0
H7 0.34300 0.23100 0.93500 H 0
H8 0.16000 0.27700 0.90800 H 0
H9 -0.04000 0.25900 0.44000 H 0
H10 0.01100 0.30200 0.31100 H 0
H11 0.30000 0.47700 0.78900 H 0
H12 0.05500 0.43100 0.70900 H 0
H13 0.33700 0.44000 0.31500 H 0
H14 0.46000 0.38900 0.23700 H 0

loop_
_cod_changelog_entry_id
_cod_changelog_entry_author
_cod_changelog_entry_date
_cod_changelog_entry_text
1
;cod-tools version 3.8.0
Id: cif_guess_AMCSD_atom_types 9574 2023-05-10 09:00:05Z saulius
;
2023-05-10T18:45:55+03:00
;Derived atom types and hydrogen counts
from atom names that follow the AMCSD naming convention
(Wat == water, O-H == hydroxyl).
;

loop_
_cod_related_entry_id
_cod_related_entry_database
_cod_related_entry_code
1 AMCSD 0000195
